data_7010581
loop_
_publ_author_name
'Batsanov, Andrei S.'
'Goeta, Andr\'es E.'
'Howard, Judith A. K.'
'Hughes, Andrew K.'
'Johnson, Andrew L.'
'Wade, Ken'

_publ_section_title
;
 Tungsten(VI) metallacarborane imido complexes; hydrogen bonding to a
 bent imido ligand in
 {W(NtBu)2[N(H)C(Me)NHtBu](C2B9H11)}&#x200A;&#x2020;
;
_journal_issue 8
_journal_name_full 'Journal of the Chemical Society, Dalton Transactions'
_journal_page_first 1210
_journal_paper_doi 10.1039/b100572n
_journal_year 2001
_chemical_formula_sum 'C21 H48 B9 N3 W'
_chemical_formula_weight 623.76
_chemical_name_systematic
; 
? 
;
_space_group_IT_number 19
_symmetry_cell_setting orthorhombic
_symmetry_space_group_name_Hall 'P 2ac 2ab'
_symmetry_space_group_name_H-M 'P 21 21 21'
_atom_sites_solution_hydrogens difmap
_atom_sites_solution_primary direct
_atom_sites_solution_secondary difmap
_audit_creation_method SHELXL
_cell_angle_alpha 90.00
_cell_angle_beta 90.00
_cell_angle_gamma 90.00
_cell_formula_units_Z 4
_cell_length_a 11.404(1)
_cell_length_b 11.501(1)
_cell_length_c 22.696(1)
_cell_measurement_reflns_used 511
_cell_measurement_temperature 150(2)
_cell_measurement_theta_max 20.6
_cell_measurement_theta_min 12.0
_cell_volume 2976.7(4)
_computing_cell_refinement 'SMART-NT V5.0 (Bruker, 1998)'
_computing_data_collection 'SMART-NT V5.0 (Bruker, 1998)'
_computing_data_reduction 'SAINT-NT V5.0 (Bruker, 1998)'
_computing_molecular_graphics 'SHELXTL-NT V5.1 (Bruker, 1998)'
_computing_publication_material 'SHELXTL-NT V5.1 (Bruker, 1998)'
_computing_structure_refinement 'SHELXL-97 (Sheldrick, 1997)'
_computing_structure_solution 'SHELXS-97 (Sheldrick, 1990)'
_diffrn_ambient_temperature 150(2)
_diffrn_measurement_device 'SMART 1K CCD area detector'
_diffrn_measurement_method '\w scans'
_diffrn_radiation_monochromator graphite
_diffrn_radiation_source 'fine-focus sealed tube'
_diffrn_radiation_type MoK\a
_diffrn_radiation_wavelength 0.71073
_diffrn_reflns_av_R_equivalents 0.0306
_diffrn_reflns_av_sigmaI/netI 0.0232
_diffrn_reflns_limit_h_max 15
_diffrn_reflns_limit_h_min -14
_diffrn_reflns_limit_k_max 15
_diffrn_reflns_limit_k_min -16
_diffrn_reflns_limit_l_max 31
_diffrn_reflns_limit_l_min -30
_diffrn_reflns_number 25039
_diffrn_reflns_theta_max 30.35
_diffrn_reflns_theta_min 1.79
_diffrn_standards_decay_% 0.05
_diffrn_standards_interval_count 0
_diffrn_standards_interval_time 0
_diffrn_standards_number 0
_exptl_absorpt_coefficient_mu 3.895
_exptl_absorpt_correction_T_max 0.5047
_exptl_absorpt_correction_T_min 0.2933
_exptl_absorpt_correction_type integration
_exptl_absorpt_process_details 'XPREP (SHELXTL,1997),R(int)=0.064 before correction'
_exptl_crystal_colour yellow
_exptl_crystal_density_diffrn 1.392
_exptl_crystal_density_meas ?
_exptl_crystal_density_method .
_exptl_crystal_description prism
_exptl_crystal_F_000 1256
_exptl_crystal_size_max 0.45
_exptl_crystal_size_mid 0.30
_exptl_crystal_size_min 0.25
_refine_diff_density_max 1.541
_refine_diff_density_min -0.950
_refine_diff_density_rms 0.088
_refine_ls_abs_structure_details 'Flack H D (1983), Acta Cryst. A39, 876-881'
_refine_ls_abs_structure_Flack 0.077(9)
_refine_ls_extinction_method none
_refine_ls_goodness_of_fit_all 1.140
_refine_ls_goodness_of_fit_obs 1.091
_refine_ls_hydrogen_treatment mixed
_refine_ls_matrix_type full
_refine_ls_number_parameters 434
_refine_ls_number_reflns 8059
_refine_ls_number_restraints 7
_refine_ls_restrained_S_all 1.188
_refine_ls_restrained_S_obs 1.101
_refine_ls_R_factor_all 0.0273
_refine_ls_R_factor_obs 0.0237
_refine_ls_shift/esd_max 0.001
_refine_ls_shift/esd_mean 0.000
_refine_ls_structure_factor_coef Fsqd
_refine_ls_weighting_details 'w=1/[\s^2^(Fo^2^)+(0.0150P)^2^+4.6204P] where P=(Fo^2^+2Fc^2^)/3'
_refine_ls_weighting_scheme calc
_refine_ls_wR_factor_all 0.0603
_refine_ls_wR_factor_obs 0.0543
_reflns_number_observed 7682
_reflns_number_total 8084
_reflns_observed_criterion I>2\s(I)
_cod_data_source_file b100572n.txt
_cod_data_source_block 1
_cod_depositor_comments
;
The following automatic conversions were performed:
'_symmetry_cell_setting' value 'Orthorhombic' changed to 'orthorhombic'
according to '/home/saulius/struct/CIF-dictionaries/cif_core.dic'
dictionary named 'cif_core.dic' version 2.4.1 from 2010-06-29.

Automatic conversion script
Id: cif_fix_enum 1527 2010-12-29 10:47:43Z saulius 

The following automatic conversions were performed:

'_refine_ls_weighting_scheme' value 'calc
w=1/[\s^2^(Fo^2^)+(0.0150P)^2^+4.6204P] where P=(Fo^2^+2Fc^2^)/3' was
changed to 'calc'. New tag '_refine_ls_weighting_details' was
created. The value of the new tag was set to
'w=1/[\s^2^(Fo^2^)+(0.0150P)^2^+4.6204P] where P=(Fo^2^+2Fc^2^)/3'.

Automatic conversion script
Id: cif_fix_values 3143 2015-03-26 13:38:13Z robertas 
;
_cod_original_sg_symbol_H-M P2(1)2(1)2(1)
_cod_database_code 7010581

loop_
_symmetry_equiv_pos_as_xyz
'x, y, z'
'-x+1/2, -y, z+1/2'
'-x, y+1/2, -z+1/2'
'x+1/2, -y+1/2, -z'

loop_
_atom_site_aniso_label
_atom_site_aniso_U_11
_atom_site_aniso_U_22
_atom_site_aniso_U_33
_atom_site_aniso_U_23
_atom_site_aniso_U_13
_atom_site_aniso_U_12
W 0.01960(5) 0.04561(7) 0.01701(5) -0.00065(6) -0.00101(5) -0.00281(6)
N1 0.0239(14) 0.054(2) 0.0203(13) 0.0004(14) -0.0005(10) 0.0042(14)
N2 0.041(2) 0.059(2) 0.024(2) 0.004(2) -0.0112(13) -0.016(2)
N3 0.0228(14) 0.091(3) 0.0238(15) 0.000(2) -0.0003(12) -0.010(2)
C1 0.026(2) 0.035(2) 0.026(2) -0.0021(13) -0.0020(15) -0.001(2)
C2 0.026(2) 0.035(2) 0.021(2) 0.0000(14) -0.0018(13) -0.0054(15)
B3 0.022(2) 0.035(2) 0.023(2) -0.002(2) -0.0017(13) 0.002(2)
B4 0.026(2) 0.038(2) 0.026(2) 0.001(2) 0.000(2) -0.002(2)
B5 0.024(2) 0.044(2) 0.024(2) -0.001(2) 0.0039(13) 0.000(2)
B6 0.030(2) 0.035(2) 0.032(2) 0.002(2) -0.006(2) 0.003(2)
B7 0.029(2) 0.037(2) 0.022(2) -0.0021(15) -0.0047(14) -0.004(2)
B8 0.026(2) 0.034(2) 0.030(2) 0.002(2) -0.005(2) -0.003(2)
B9 0.023(2) 0.040(2) 0.033(2) 0.001(2) -0.0004(15) -0.002(2)
B10 0.022(2) 0.043(2) 0.036(2) 0.001(2) 0.002(2) 0.004(2)
B11 0.021(2) 0.039(2) 0.037(2) 0.001(2) -0.0064(15) -0.003(2)
C11 0.035(2) 0.052(2) 0.021(2) 0.003(2) -0.0022(15) 0.002(2)
C12 0.054(3) 0.052(3) 0.040(2) 0.005(2) -0.005(2) 0.014(2)
C13 0.047(3) 0.060(3) 0.030(2) 0.009(2) 0.008(2) -0.001(2)
C14 0.056(3) 0.067(3) 0.034(2) 0.013(2) -0.019(2) -0.004(3)
C21 0.051(3) 0.043(2) 0.035(2) -0.003(2) -0.015(2) -0.002(2)
C22 0.078(4) 0.058(3) 0.029(2) -0.009(2) -0.011(2) 0.004(3)
C23 0.070(4) 0.069(4) 0.070(4) -0.001(3) -0.033(3) -0.015(3)
C24 0.077(4) 0.082(4) 0.059(4) -0.004(3) -0.011(3) 0.029(4)
C31 0.021(2) 0.090(4) 0.028(2) -0.003(2) -0.0009(14) -0.009(2)
C32 0.034(2) 0.091(4) 0.044(2) -0.010(2) 0.005(2) -0.004(3)
C33 0.027(2) 0.105(5) 0.037(2) -0.008(2) -0.006(2) 0.004(2)
C34 0.028(2) 0.091(4) 0.060(3) -0.007(3) -0.001(3) -0.014(3)
C51 0.113(6) 0.140(7) 0.045(3) -0.039(4) 0.032(4) -0.094(6)
C52 0.069(4) 0.221(14) 0.048(4) 0.022(5) -0.009(3) -0.025(6)
C53 0.072(5) 0.180(10) 0.079(5) 0.071(6) 0.003(4) 0.008(5)
C54 0.074(4) 0.081(5) 0.081(5) 0.027(4) 0.011(4) -0.009(4)
C55 0.050(3) 0.079(4) 0.056(3) 0.006(3) -0.007(2) -0.012(3)
C56 0.117(6) 0.060(4) 0.049(3) -0.010(3) 0.015(4) -0.016(4)
C57 0.118(9) 0.105(8) 0.094(7) -0.020(6) 0.026(7) -0.041(7)
C58 0.007(8) 0.316(63) 0.031(11) -0.013(22) -0.001(7) 0.018(19)

loop_
_atom_site_label
_atom_site_type_symbol
_atom_site_fract_x
_atom_site_fract_y
_atom_site_fract_z
_atom_site_U_iso_or_equiv
_atom_site_thermal_displace_type
_atom_site_occupancy
_atom_site_calc_flag
_atom_site_refinement_flags
_atom_site_disorder_group
W W 0.409442(11) 0.212223(14) 0.150467(6) 0.02741(4) Uani 1 d . .
N1 N 0.3829(3) 0.3011(3) 0.09092(13) 0.0328(7) Uani 1 d . .
N2 N 0.3764(3) 0.0591(4) 0.1176(2) 0.0410(9) Uani 1 d . .
H2N H 0.3835(37) 0.0134(36) 0.1483(22) 0.033(11) Uiso 1 d . .
N3 N 0.2726(3) 0.2287(4) 0.20172(15) 0.0460(10) Uani 1 d . .
H3N H 0.2827(47) 0.2377(45) 0.2424(25) 0.057(16) Uiso 1 d . .
C1 C 0.5813(4) 0.0974(3) 0.1904(2) 0.0291(7) Uani 1 d . .
H1 H 0.5592(39) 0.0225(40) 0.1774(20) 0.034(12) Uiso 1 d . .
C2 C 0.5143(3) 0.1469(4) 0.2452(2) 0.0273(7) Uani 1 d . .
H2 H 0.4604(38) 0.0972(37) 0.2657(19) 0.026(11) Uiso 1 d . .
B3 B 0.5009(3) 0.2931(5) 0.2422(2) 0.0267(7) Uani 1 d . .
H3 H 0.4271(40) 0.3382(35) 0.2661(18) 0.031(11) Uiso 1 d . .
B4 B 0.5734(4) 0.3373(4) 0.1773(2) 0.0299(8) Uani 1 d . .
H4 H 0.5663(32) 0.4147(31) 0.1492(19) 0.024(9) Uiso 1 d . .
B5 B 0.6185(3) 0.2049(4) 0.1429(2) 0.0306(8) Uani 1 d . .
H5 H 0.6322(35) 0.1709(34) 0.0952(18) 0.022(11) Uiso 1 d . .
B6 B 0.6559(4) 0.0950(4) 0.2560(2) 0.0322(9) Uani 1 d . .
H6 H 0.6680(36) 0.0168(36) 0.2795(18) 0.018(10) Uiso 1 d . .
B7 B 0.6055(4) 0.2242(4) 0.2899(2) 0.0293(8) Uani 1 d . .
H7 H 0.5941(41) 0.2266(38) 0.3374(20) 0.041(12) Uiso 1 d . .
B8 B 0.6487(4) 0.3439(4) 0.2464(2) 0.0302(8) Uani 1 d . .
H8 H 0.6632(40) 0.4369(40) 0.2661(20) 0.031(12) Uiso 1 d . .
B9 B 0.7227(4) 0.2887(5) 0.1830(2) 0.0320(8) Uani 1 d . .
H9 H 0.7895(49) 0.3351(47) 0.1640(26) 0.061(18) Uiso 1 d . .
B10 B 0.7246(4) 0.1345(5) 0.1891(2) 0.0337(9) Uani 1 d . .
H10 H 0.7873(36) 0.0779(34) 0.1663(18) 0.024(11) Uiso 1 d . .
B11 B 0.7432(3) 0.2209(4) 0.2530(2) 0.0321(8) Uani 1 d . .
H11 H 0.8202(35) 0.2256(38) 0.2758(17) 0.025(10) Uiso 1 d . .
C11 C 0.3831(3) 0.3958(4) 0.0473(2) 0.0361(9) Uani 1 d . .
C12 C 0.3574(5) 0.5102(5) 0.0790(2) 0.0488(12) Uani 1 d . .
H121 H 0.3585(37) 0.5745(42) 0.0542(20) 0.040(7) Uiso 1 d G .
H122 H 0.4165(39) 0.5252(38) 0.1104(18) 0.040(7) Uiso 1 d G .
H123 H 0.2844(36) 0.5056(41) 0.0992(20) 0.040(7) Uiso 1 d G .
C13 C 0.5038(5) 0.3991(5) 0.0184(2) 0.0455(11) Uani 1 d . .
H131 H 0.5034(47) 0.4564(42) -0.0114(22) 0.057(9) Uiso 1 d G .
H132 H 0.5118(47) 0.3260(40) 0.0008(23) 0.057(9) Uiso 1 d G .
H133 H 0.5681(49) 0.4128(41) 0.0432(22) 0.057(9) Uiso 1 d G .
C14 C 0.2891(5) 0.3748(5) -0.0001(2) 0.0520(13) Uani 1 d . .
H141 H 0.2920(43) 0.4426(40) -0.0268(22) 0.050(9) Uiso 1 d G .
H142 H 0.2154(43) 0.3701(43) 0.0202(21) 0.050(9) Uiso 1 d G .
H143 H 0.3088(41) 0.3039(42) -0.0212(21) 0.050(9) Uiso 1 d G .
C21 C 0.3666(4) -0.0026(4) 0.0610(2) 0.0431(10) Uani 1 d . .
C22 C 0.3459(6) 0.0794(5) 0.0109(2) 0.0550(13) Uani 1 d . .
H221 H 0.3313(49) 0.0322(51) -0.0315(27) 0.075(11) Uiso 1 d G .
H222 H 0.4143(49) 0.1418(50) 0.0047(25) 0.075(11) Uiso 1 d G .
H223 H 0.2639(47) 0.1216(53) 0.0227(25) 0.075(11) Uiso 1 d G .
C23 C 0.2598(6) -0.0836(6) 0.0661(3) 0.070(2) Uani 1 d . .
H23A H 0.2515(33) -0.1287(40) 0.0297(11) 0.139(21) Uiso 1 calc R .
H23B H 0.1889(10) -0.0371(7) 0.0725(27) 0.139(21) Uiso 1 calc R .
H23C H 0.2709(26) -0.1367(37) 0.0994(17) 0.139(21) Uiso 1 calc R .
C24 C 0.4751(6) -0.0752(7) 0.0530(3) 0.072(2) Uani 1 d . .
H241 H 0.4531(60) -0.1361(61) 0.0162(28) 0.098(14) Uiso 1 d G .
H242 H 0.4990(62) -0.1308(63) 0.0917(28) 0.098(14) Uiso 1 d G .
H243 H 0.5458(63) -0.0202(56) 0.0412(30) 0.098(14) Uiso 1 d G .
C31 C 0.1428(3) 0.2316(5) 0.1921(2) 0.0461(12) Uani 1 d . .
C32 C 0.0920(5) 0.3234(5) 0.2331(2) 0.0565(13) Uani 1 d . .
H321 H 0.0053(41) 0.3304(44) 0.2298(23) 0.059(10) Uiso 1 d G .
H322 H 0.1227(42) 0.4039(46) 0.2219(23) 0.059(10) Uiso 1 d G .
H323 H 0.1140(42) 0.3081(46) 0.2725(23) 0.059(10) Uiso 1 d G .
C33 C 0.1134(4) 0.2619(6) 0.1282(2) 0.056(2) Uani 1 d . .
H331 H 0.0267(44) 0.2525(43) 0.1267(25) 0.065(11) Uiso 1 d G .
H332 H 0.1486(42) 0.1980(46) 0.0991(26) 0.065(11) Uiso 1 d G .
H333 H 0.1417(44) 0.3371(43) 0.1165(27) 0.065(11) Uiso 1 d G .
C34 C 0.0959(5) 0.1125(6) 0.2072(3) 0.0596(14) Uani 1 d . .
H341 H 0.0128(44) 0.1069(52) 0.2039(24) 0.064(11) Uiso 1 d G .
H342 H 0.1117(47) 0.1006(49) 0.2497(23) 0.064(11) Uiso 1 d G .
H343 H 0.1336(44) 0.0593(53) 0.1863(23) 0.064(11) Uiso 1 d G .
C51 C 0.4072(8) -0.1343(8) -0.1204(3) 0.099(3) Uani 1 d D .
C52 C 0.4536(7) -0.2471(11) -0.1051(3) 0.113(4) Uani 1 d D .
C53 C 0.3832(7) -0.3298(10) -0.0967(3) 0.110(4) Uani 1 d D .
H53 H 0.4151(7) -0.4021(10) -0.0843(3) 0.132 Uiso 1 d R .
C54 C 0.2643(7) -0.3231(6) -0.1048(3) 0.079(2) Uani 1 d . .
H54 H 0.2167(7) -0.3902(6) -0.0999(3) 0.095 Uiso 1 d R .
C55 C 0.2140(5) -0.2166(6) -0.1196(2) 0.0616(13) Uani 1 d . .
H55 H 0.1316(5) -0.2086(6) -0.1241(2) 0.074 Uiso 1 d R .
C56 C 0.2884(7) -0.1236(6) -0.1279(3) 0.075(2) Uani 1 d D .
H56 H 0.2565(7) -0.0504(6) -0.1387(3) 0.090 Uiso 1 d R .
C57 C 0.4979(10) -0.0500(10) -0.1259(5) 0.105(4) Uani 0.80 d PD .
H57A H 0.5738(10) -0.0863(10) -0.1175(5) 0.158 Uiso 0.80 d PR .
H57B H 0.4840(10) 0.0134(10) -0.0979(5) 0.158 Uiso 0.80 d PR .
H57C H 0.4982(10) -0.0190(10) -0.1661(5) 0.158 Uiso 0.80 d PR .
C58 C 0.5749(13) -0.2288(27) -0.0936(10) 0.118(20) Uani 0.20 d PD .
H58A H 0.5977(13) -0.1510(27) -0.1069(10) 0.177 Uiso 0.20 d PR .
H58B H 0.6215(13) -0.2872(27) -0.1146(10) 0.177 Uiso 0.20 d PR .
H58C H 0.5889(13) -0.2357(27) -0.0511(10) 0.177 Uiso 0.20 d PR .

loop_
_atom_type_symbol
_atom_type_description
_atom_type_scat_dispersion_real
_atom_type_scat_dispersion_imag
_atom_type_scat_source
C C 0.0033 0.0016 'International Tables Vol C Tables 4.2.6.8 and 6.1.1.4'
H H 0.0000 0.0000 'International Tables Vol C Tables 4.2.6.8 and 6.1.1.4'
B B 0.0013 0.0007 'International Tables Vol C Tables 4.2.6.8 and 6.1.1.4'
N N 0.0061 0.0033 'International Tables Vol C Tables 4.2.6.8 and 6.1.1.4'
W W -0.8490 6.8722 'International Tables Vol C Tables 4.2.6.8 and 6.1.1.4'

loop_
_exptl_crystal_face_index_h
_exptl_crystal_face_index_k
_exptl_crystal_face_index_l
_exptl_crystal_face_perp_dist
0.00 1.00 1.00 0.1000
0.00 0.00 -1.00 0.1000
0.00 -1.00 1.00 0.1000
1.00 0.00 -1.00 0.1900
-1.00 0.00 0.00 0.2000

loop_
_geom_angle_atom_site_label_1
_geom_angle_atom_site_label_2
_geom_angle_atom_site_label_3
_geom_angle
_geom_angle_site_symmetry_1
_geom_angle_site_symmetry_3
_geom_angle_publ_flag
N1 W N2 101.7(2) . . ?
N1 W N3 105.6(2) . . ?
N2 W N3 99.2(2) . . ?
N1 W B5 98.04(14) . . ?
N2 W B5 97.7(2) . . ?
N3 W B5 147.30(13) . . ?
N1 W B4 88.90(15) . . ?
N2 W B4 141.0(2) . . ?
N3 W B4 114.0(2) . . ?
B5 W B4 43.4(2) . . ?
N1 W B3 120.3(2) . . ?
N2 W B3 137.2(2) . . ?
N3 W B3 78.58(13) . . ?
B5 W B3 70.01(13) . . ?
B4 W B3 41.77(14) . . ?
N1 W C1 136.63(13) . . ?
N2 W C1 79.37(14) . . ?
N3 W C1 117.11(14) . . ?
B5 W C1 40.11(14) . . ?
B4 W C1 67.91(13) . . ?
B3 W C1 64.80(13) . . ?
N1 W C2 155.70(14) . . ?
N2 W C2 98.38(14) . . ?
N3 W C2 84.38(13) . . ?
B5 W C2 65.56(13) . . ?
B4 W C2 66.84(13) . . ?
B3 W C2 38.84(13) . . ?
C1 W C2 35.75(12) . . ?
C11 N1 W 165.3(3) . . ?
C21 N2 W 141.6(3) . . ?
C21 N2 H2N 114.3(30) . . ?
W N2 H2N 102.7(29) . . ?
C31 N3 W 134.8(3) . . ?
C31 N3 H3N 105.2(33) . . ?
W N3 H3N 119.9(33) . . ?
C2 C1 B10 113.2(3) . . ?
C2 C1 B5 111.2(3) . . ?
B10 C1 B5 64.1(3) . . ?
C2 C1 B6 63.8(2) . . ?
B10 C1 B6 62.5(3) . . ?
B5 C1 B6 116.1(3) . . ?
C2 C1 W 73.6(2) . . ?
B10 C1 W 127.7(3) . . ?
B5 C1 W 65.5(2) . . ?
B6 C1 W 134.7(3) . . ?
C2 C1 H1 116.6(28) . . ?
B10 C1 H1 118.9(28) . . ?
B5 C1 H1 122.3(28) . . ?
B6 C1 H1 112.8(27) . . ?
W C1 H1 99.0(27) . . ?
C1 C2 B3 111.9(3) . . ?
C1 C2 B7 111.3(3) . . ?
B3 C2 B7 63.9(2) . . ?
C1 C2 B6 62.2(3) . . ?
B3 C2 B6 115.5(3) . . ?
B7 C2 B6 61.8(3) . . ?
C1 C2 W 70.7(2) . . ?
B3 C2 W 68.5(2) . . ?
B7 C2 W 129.0(3) . . ?
B6 C2 W 130.5(3) . . ?
C1 C2 H2 118.7(25) . . ?
B3 C2 H2 123.7(25) . . ?
B7 C2 H2 114.5(26) . . ?
B6 C2 H2 108.8(26) . . ?
W C2 H2 106.3(26) . . ?
C2 B3 B4 106.1(3) . . ?
C2 B3 B8 103.7(3) . . ?
B4 B3 B8 60.5(2) . . ?
C2 B3 B7 58.4(2) . . ?
B4 B3 B7 108.6(3) . . ?
B8 B3 B7 59.0(2) . . ?
C2 B3 W 72.7(2) . . ?
B4 B3 W 67.0(2) . . ?
B8 B3 W 124.0(2) . . ?
B7 B3 W 127.8(3) . . ?
C2 B3 H3 120.4(21) . . ?
B4 B3 H3 128.2(21) . . ?
B8 B3 H3 121.8(22) . . ?
B7 B3 H3 114.2(21) . . ?
W B3 H3 105.1(22) . . ?
B3 B4 B5 104.7(3) . . ?
B3 B4 B8 60.4(2) . . ?
B5 B4 B8 106.3(3) . . ?
B3 B4 B9 107.2(3) . . ?
B5 B4 B9 59.6(3) . . ?
B8 B4 B9 59.8(2) . . ?
B3 B4 W 71.2(2) . . ?
B5 B4 W 66.9(2) . . ?
B8 B4 W 127.8(3) . . ?
B9 B4 W 124.2(3) . . ?
B3 B4 H4 133.2(21) . . ?
B5 B4 H4 117.2(22) . . ?
B8 B4 H4 120.7(21) . . ?
B9 B4 H4 111.3(20) . . ?
W B4 H4 106.0(20) . . ?
C1 B5 B9 103.7(3) . . ?
C1 B5 B4 105.8(3) . . ?
B9 B5 B4 60.5(3) . . ?
C1 B5 B10 57.8(3) . . ?
B9 B5 B10 59.7(2) . . ?
B4 B5 B10 108.9(3) . . ?
C1 B5 W 74.4(2) . . ?
B9 B5 W 127.6(3) . . ?
B4 B5 W 69.6(2) . . ?
B10 B5 W 130.3(3) . . ?
C1 B5 H5 112.4(20) . . ?
B9 B5 H5 124.6(20) . . ?
B4 B5 H5 137.1(20) . . ?
B10 B5 H5 107.6(20) . . ?
W B5 H5 102.3(20) . . ?
C1 B6 C2 53.9(2) . . ?
C1 B6 B11 103.5(3) . . ?
C2 B6 B11 103.8(3) . . ?
C1 B6 B10 58.0(3) . . ?
C2 B6 B10 101.7(3) . . ?
B11 B6 B10 60.3(3) . . ?
C1 B6 B7 101.7(3) . . ?
C2 B6 B7 58.1(2) . . ?
B11 B6 B7 60.6(3) . . ?
B10 B6 B7 107.6(3) . . ?
C1 B6 H6 121.2(23) . . ?
C2 B6 H6 119.0(23) . . ?
B11 B6 H6 130.4(22) . . ?
B10 B6 H6 126.5(23) . . ?
B7 B6 H6 122.6(23) . . ?
C2 B7 B8 104.2(3) . . ?
C2 B7 B6 60.1(2) . . ?
B8 B7 B6 108.8(3) . . ?
C2 B7 B11 104.4(3) . . ?
B8 B7 B11 60.5(3) . . ?
B6 B7 B11 59.4(3) . . ?
C2 B7 B3 57.7(2) . . ?
B8 B7 B3 60.3(2) . . ?
B6 B7 B3 109.0(3) . . ?
B11 B7 B3 108.3(3) . . ?
C2 B7 H7 122.1(25) . . ?
B8 B7 H7 124.6(24) . . ?
B6 B7 H7 119.5(24) . . ?
B11 B7 H7 124.9(25) . . ?
B3 B7 H7 120.5(25) . . ?
B7 B8 B11 60.2(2) . . ?
B7 B8 B9 107.8(3) . . ?
B11 B8 B9 60.1(3) . . ?
B7 B8 B3 60.8(2) . . ?
B11 B8 B3 108.4(3) . . ?
B9 B8 B3 106.6(3) . . ?
B7 B8 B4 108.8(3) . . ?
B11 B8 B4 109.2(3) . . ?
B9 B8 B4 60.3(2) . . ?
B3 B8 B4 59.1(2) . . ?
B7 B8 H8 122.7(23) . . ?
B11 B8 H8 127.4(23) . . ?
B9 B8 H8 124.4(23) . . ?
B3 B8 H8 116.9(23) . . ?
B4 B8 H8 116.1(23) . . ?
B10 B9 B5 60.6(3) . . ?
B10 B9 B8 107.3(3) . . ?
B5 B9 B8 106.8(3) . . ?
B10 B9 B11 59.6(3) . . ?
B5 B9 B11 107.8(3) . . ?
B8 B9 B11 59.9(3) . . ?
B10 B9 B4 109.1(3) . . ?
B5 B9 B4 60.0(2) . . ?
B8 B9 B4 59.9(2) . . ?
B11 B9 B4 108.9(3) . . ?
B10 B9 H9 122.8(31) . . ?
B5 B9 H9 124.3(33) . . ?
B8 B9 H9 120.4(32) . . ?
B11 B9 H9 120.3(32) . . ?
B4 B9 H9 120.8(31) . . ?
C1 B10 B6 59.5(2) . . ?
C1 B10 B11 104.1(3) . . ?
B6 B10 B11 59.6(3) . . ?
C1 B10 B9 103.9(3) . . ?
B6 B10 B9 108.5(3) . . ?
B11 B10 B9 60.4(3) . . ?
C1 B10 B5 58.1(2) . . ?
B6 B10 B5 108.6(3) . . ?
B11 B10 B5 107.8(3) . . ?
B9 B10 B5 59.7(3) . . ?
C1 B10 H10 119.3(21) . . ?
B6 B10 H10 122.8(21) . . ?
B11 B10 H10 129.9(21) . . ?
B9 B10 H10 124.2(21) . . ?
B5 B10 H10 115.6(21) . . ?
B6 B11 B10 60.1(3) . . ?
B6 B11 B7 60.0(3) . . ?
B10 B11 B7 106.9(3) . . ?
B6 B11 B8 108.3(3) . . ?
B10 B11 B8 107.7(3) . . ?
B7 B11 B8 59.3(2) . . ?
B6 B11 B9 108.6(3) . . ?
B10 B11 B9 60.0(3) . . ?
B7 B11 B9 107.0(3) . . ?
B8 B11 B9 60.0(3) . . ?
B6 B11 H11 120.8(25) . . ?
B10 B11 H11 123.2(23) . . ?
B7 B11 H11 121.3(22) . . ?
B8 B11 H11 121.3(25) . . ?
B9 B11 H11 122.7(23) . . ?
N1 C11 C13 108.0(3) . . ?
N1 C11 C12 108.6(3) . . ?
C13 C11 C12 110.8(4) . . ?
N1 C11 C14 110.7(4) . . ?
C13 C11 C14 109.4(4) . . ?
C12 C11 C14 109.4(4) . . ?
C11 C12 H121 113.3(32) . . ?
C11 C12 H122 110.8(27) . . ?
H121 C12 H122 106.7(30) . . ?
C11 C12 H123 110.2(31) . . ?
H121 C12 H123 110.4(35) . . ?
H122 C12 H123 105.0(32) . . ?
C11 C13 H131 108.7(34) . . ?
C11 C13 H132 104.5(35) . . ?
H131 C13 H132 108.8(38) . . ?
C11 C13 H133 116.9(35) . . ?
H131 C13 H133 108.4(37) . . ?
H132 C13 H133 109.3(38) . . ?
C11 C14 H141 106.3(32) . . ?
C11 C14 H142 106.4(31) . . ?
H141 C14 H142 111.5(35) . . ?
C11 C14 H143 108.4(31) . . ?
H141 C14 H143 110.7(32) . . ?
H142 C14 H143 113.1(37) . . ?
N2 C21 C22 111.8(4) . . ?
N2 C21 C24 108.1(4) . . ?
C22 C21 C24 112.9(5) . . ?
N2 C21 C23 106.6(4) . . ?
C22 C21 C23 108.3(4) . . ?
C24 C21 C23 108.9(5) . . ?
C21 C22 H221 111.8(34) . . ?
C21 C22 H222 114.1(34) . . ?
H221 C22 H222 108.7(36) . . ?
C21 C22 H223 103.4(33) . . ?
H221 C22 H223 107.4(36) . . ?
H222 C22 H223 111.1(37) . . ?
C21 C23 H23A 109.5(3) . . ?
C21 C23 H23B 109.5(3) . . ?
H23A C23 H23B 109.5 . . ?
C21 C23 H23C 109.5(3) . . ?
H23A C23 H23C 109.5 . . ?
H23B C23 H23C 109.5 . . ?
C21 C24 H241 104.7(38) . . ?
C21 C24 H242 115.0(39) . . ?
H241 C24 H242 106.5(42) . . ?
C21 C24 H243 109.0(41) . . ?
H241 C24 H243 110.9(45) . . ?
H242 C24 H243 110.6(43) . . ?
N3 C31 C34 107.3(5) . . ?
N3 C31 C32 107.7(4) . . ?
C34 C31 C32 110.9(4) . . ?
N3 C31 C33 111.1(3) . . ?
C34 C31 C33 110.1(4) . . ?
C32 C31 C33 109.7(5) . . ?
C31 C32 H321 112.8(32) . . ?
C31 C32 H322 110.4(32) . . ?
H321 C32 H322 104.4(35) . . ?
C31 C32 H323 110.3(35) . . ?
H321 C32 H323 110.4(38) . . ?
H322 C32 H323 108.2(38) . . ?
C31 C33 H331 103.0(34) . . ?
C31 C33 H332 110.4(33) . . ?
H331 C33 H332 106.2(34) . . ?
C31 C33 H333 113.2(37) . . ?
H331 C33 H333 115.0(39) . . ?
H332 C33 H333 108.8(36) . . ?
C31 C34 H341 113.3(37) . . ?
C31 C34 H342 106.3(34) . . ?
H341 C34 H342 104.4(39) . . ?
C31 C34 H343 109.5(40) . . ?
H341 C34 H343 113.2(44) . . ?
H342 C34 H343 109.8(42) . . ?
C56 C51 C57 130.3(10) . . ?
C56 C51 C52 118.2(6) . . ?
C57 C51 C52 111.5(9) . . ?
C53 C52 C58 134.8(14) . . ?
C53 C52 C51 118.8(8) . . ?
C58 C52 C51 105.5(13) . . ?
C52 C53 C54 124.7(9) . . ?
C52 C53 H53 117.4(6) . . ?
C54 C53 H53 117.9(5) . . ?
C53 C54 C55 119.2(7) . . ?
C53 C54 H54 120.4(5) . . ?
C55 C54 H54 120.4(4) . . ?
C56 C55 C54 117.5(6) . . ?
C56 C55 H55 121.3(4) . . ?
C54 C55 H55 121.2(4) . . ?
C51 C56 C55 121.5(7) . . ?
C51 C56 H56 119.4(5) . . ?
C55 C56 H56 119.2(4) . . ?
C51 C57 H57A 109.6(7) . . ?
C51 C57 H57B 109.4(5) . . ?
H57A C57 H57B 109.5 . . ?
C51 C57 H57C 109.4(6) . . ?
H57A C57 H57C 109.5 . . ?
H57B C57 H57C 109.5 . . ?
C52 C58 H58A 109.7(12) . . ?
C52 C58 H58B 109.7(12) . . ?
H58A C58 H58B 109.5 . . ?
C52 C58 H58C 109.0(10) . . ?
H58A C58 H58C 109.5 . . ?
H58B C58 H58C 109.5 . . ?

loop_
_geom_bond_atom_site_label_1
_geom_bond_atom_site_label_2
_geom_bond_distance
_geom_bond_site_symmetry_2
_geom_bond_publ_flag
W N1 1.721(3) . ?
W N2 1.949(4) . ?
W N3 1.955(3) . ?
W B5 2.392(4) . ?
W B4 2.437(4) . ?
W B3 2.507(4) . ?
W C1 2.531(4) . ?
W C2 2.572(4) . ?
N1 C11 1.472(5) . ?
N2 C21 1.472(6) . ?
N2 H2N 0.88(5) . ?
N3 C31 1.496(5) . ?
N3 H3N 0.94(6) . ?
C1 C2 1.567(5) . ?
C1 B10 1.689(6) . ?
C1 B5 1.693(6) . ?
C1 B6 1.715(6) . ?
C1 H1 0.94(5) . ?
C2 B3 1.690(6) . ?
C2 B7 1.703(5) . ?
C2 B6 1.739(6) . ?
C2 H2 0.96(4) . ?
B3 B4 1.764(6) . ?
B3 B8 1.787(6) . ?
B3 B7 1.796(6) . ?
B3 H3 1.13(4) . ?
B4 B5 1.787(6) . ?
B4 B8 1.790(6) . ?
B4 B9 1.796(6) . ?
B4 H4 1.10(4) . ?
B5 B9 1.780(6) . ?
B5 B10 1.795(6) . ?
B5 H5 1.16(4) . ?
B6 B11 1.758(7) . ?
B6 B10 1.767(7) . ?
B6 B7 1.769(7) . ?
B6 H6 1.05(4) . ?
B7 B8 1.763(6) . ?
B7 B11 1.779(6) . ?
B7 H7 1.09(4) . ?
B8 B11 1.785(7) . ?
B8 B9 1.786(7) . ?
B8 H8 1.17(5) . ?
B9 B10 1.780(7) . ?
B9 B11 1.787(6) . ?
B9 H9 1.03(6) . ?
B10 B11 1.772(7) . ?
B10 H10 1.10(4) . ?
B11 H11 1.02(4) . ?
C11 C13 1.525(6) . ?
C11 C12 1.529(7) . ?
C11 C14 1.538(6) . ?
C12 H121 0.93(4) . ?
C12 H122 1.00(4) . ?
C12 H123 0.95(4) . ?
C13 H131 0.94(5) . ?
C13 H132 0.93(5) . ?
C13 H133 0.94(5) . ?
C14 H141 0.99(4) . ?
C14 H142 0.96(4) . ?
C14 H143 0.97(5) . ?
C21 C22 1.495(7) . ?
C21 C24 1.504(8) . ?
C21 C23 1.538(8) . ?
C22 H221 1.12(5) . ?
C22 H222 1.07(5) . ?
C22 H223 1.09(5) . ?
C23 H23A 0.98 . ?
C23 H23B 0.98 . ?
C23 H23C 0.98 . ?
C24 H241 1.12(6) . ?
C24 H242 1.12(6) . ?
C24 H243 1.06(6) . ?
C31 C34 1.509(9) . ?
C31 C32 1.521(7) . ?
C31 C33 1.530(7) . ?
C32 H321 0.99(5) . ?
C32 H322 1.02(5) . ?
C32 H323 0.95(5) . ?
C33 H331 1.00(5) . ?
C33 H332 1.07(5) . ?
C33 H333 0.96(5) . ?
C34 H341 0.95(5) . ?
C34 H342 0.99(5) . ?
C34 H343 0.89(5) . ?
C51 C56 1.371(12) . ?
C51 C57 1.423(10) . ?
C51 C52 1.444(14) . ?
C52 C53 1.259(12) . ?
C52 C58 1.42(2) . ?
C53 C54 1.369(10) . ?
C53 H53 0.95 . ?
C54 C55 1.394(9) . ?
C54 H54 0.95 . ?
C55 C56 1.378(9) . ?
C55 H55 0.95 . ?
C56 H56 0.95 . ?
C57 H57A 0.98 . ?
C57 H57B 0.98 . ?
C57 H57C 0.98 . ?
C58 H58A 0.98 . ?
C58 H58B 0.98 . ?
C58 H58C 0.98 . ?
